data_7708484
loop_
_publ_author_name
'Liu, Chao'
'Yang, Wei'
'Wang, Jingjing'
'Ding, Xu'
'Ren, Huimin'
'Chen, Yuxiang'
'Xie, Zheng'
'Sun, Tingting'
'Jiang, Jianzhuang'

_publ_section_title
;
 A sextuple-decker heteroleptic phthalocyanine heterometallic
 samarium--cadmium complex with crystal structure and nonlinear optical
 properties in solution and gel glass
;
_journal_name_full 'Dalton Transactions'
_journal_paper_doi 10.1039/D1DT02963K
_journal_year 2021
_chemical_formula_sum 'C272 H256 Cd3 N48 O16 Sm2'
_chemical_formula_weight 5091.13
_space_group_crystal_system tetragonal
_space_group_IT_number 118
_space_group_name_Hall 'P -4 -2n'
_space_group_name_H-M_alt 'P -4 n 2'
_atom_sites_solution_hydrogens geom
_audit_creation_method SHELXL-2018/3
_audit_update_record
;
2021-07-30 deposited with the CCDC.	2021-09-09 downloaded from the CCDC.
;
_cell_angle_alpha 90
_cell_angle_beta 90
_cell_angle_gamma 90
_cell_formula_units_Z 2
_cell_length_a 19.3851(5)
_cell_length_b 19.3851(5)
_cell_length_c 32.6490(15)
_cell_measurement_reflns_used 3231
_cell_measurement_temperature 293(2)
_cell_measurement_theta_max 71.7830
_cell_measurement_theta_min 4.6320
_cell_volume 12268.9(7)
_computing_structure_refinement 'SHELXL-2018/3 (Sheldrick, 2018)'
_diffrn_ambient_temperature 293(2)
_diffrn_detector 'CCD plate'
_diffrn_detector_area_resol_mean 10.3376
_diffrn_detector_type AtlasS2
_diffrn_measured_fraction_theta_full 0.999
_diffrn_measured_fraction_theta_max 0.999
_diffrn_measurement_device_type 'SuperNova, Dual, Cu at home/near, AtlasS2'
_diffrn_radiation_type CuK\a
_diffrn_radiation_wavelength 1.54178
_diffrn_reflns_av_R_equivalents 0.0846
_diffrn_reflns_av_unetI/netI 0.1157
_diffrn_reflns_Laue_measured_fraction_full 0.999
_diffrn_reflns_Laue_measured_fraction_max 0.999
_diffrn_reflns_limit_h_max 16
_diffrn_reflns_limit_h_min -23
_diffrn_reflns_limit_k_max 21
_diffrn_reflns_limit_k_min -20
_diffrn_reflns_limit_l_max 38
_diffrn_reflns_limit_l_min -22
_diffrn_reflns_number 21722
_diffrn_reflns_point_group_measured_fraction_full 0.960
_diffrn_reflns_point_group_measured_fraction_max 0.960
_diffrn_reflns_theta_full 66.590
_diffrn_reflns_theta_max 66.590
_diffrn_reflns_theta_min 3.497
_exptl_absorpt_coefficient_mu 6.167
_exptl_absorpt_correction_T_max 0.5778
_exptl_absorpt_correction_T_min 0.3721
_exptl_absorpt_correction_type multi-scan
_exptl_absorpt_process_details sadabs
_exptl_crystal_colour blue
_exptl_crystal_density_diffrn 1.378
_exptl_crystal_description block
_exptl_crystal_F_000 5240
_exptl_crystal_size_max 0.200
_exptl_crystal_size_mid 0.130
_exptl_crystal_size_min 0.100
_refine_diff_density_max 1.655
_refine_diff_density_min -0.467
_refine_diff_density_rms 0.112
_refine_ls_abs_structure_details
;
 Flack x determined using 1637 quotients [(I+)-(I-)]/[(I+)+(I-)]
 (Parsons, Flack and Wagner, Acta Cryst. B69 (2013) 249-259).
;
_refine_ls_abs_structure_Flack 0.018(7)
_refine_ls_extinction_method none
_refine_ls_goodness_of_fit_ref 0.939
_refine_ls_hydrogen_treatment constr
_refine_ls_matrix_type full
_refine_ls_number_parameters 786
_refine_ls_number_reflns 10417
_refine_ls_number_restraints 297
_refine_ls_restrained_S_all 0.937
_refine_ls_R_factor_all 0.1270
_refine_ls_R_factor_gt 0.0707
_refine_ls_shift/su_max 0.000
_refine_ls_shift/su_mean 0.000
_refine_ls_structure_factor_coef Fsqd
_refine_ls_weighting_details 'w=1/[\s^2^(Fo^2^)+(0.1166P)^2^] where P=(Fo^2^+2Fc^2^)/3'
_refine_ls_weighting_scheme calc
_refine_ls_wR_factor_gt 0.1830
_refine_ls_wR_factor_ref 0.2222
_reflns_Friedel_coverage 0.803
_reflns_Friedel_fraction_full 0.915
_reflns_Friedel_fraction_max 0.915
_reflns_number_gt 5873
_reflns_number_total 10417
_reflns_threshold_expression 'I > 2\s(I)'
_cod_data_source_file d1dt02963k2.cif
_cod_data_source_block beike-lc-3_sq
_cod_original_cell_volume 12268.9(8)
_cod_database_code 7708484
_shelx_shelxl_version_number 2018/3
_shelx_space_group_comment
;
The symmetry employed for this shelxl refinement is uniquely defined
by the following loop, which should always be used as a source of
symmetry information in preference to the above space-group names.
They are only intended as comments.
;
_shelx_estimated_absorpt_t_min 0.372
_shelx_estimated_absorpt_t_max 0.578

loop_
_space_group_symop_operation_xyz
'x, y, z'
'-x, -y, z'
'y, -x, -z'
'-y, x, -z'
'x+1/2, -y+1/2, z+1/2'
'-x+1/2, y+1/2, z+1/2'
'y+1/2, x+1/2, -z+1/2'
'-y+1/2, -x+1/2, -z+1/2'

loop_
_atom_site_label
_atom_site_type_symbol
_atom_site_fract_x
_atom_site_fract_y
_atom_site_fract_z
_atom_site_U_iso_or_equiv
_atom_site_adp_type
_atom_site_occupancy
_atom_site_site_symmetry_order
_atom_site_calc_flag
_atom_site_refinement_flags_posn
_atom_site_refinement_flags_adp
_atom_site_refinement_flags_occupancy
_atom_site_disorder_assembly
_atom_site_disorder_group
Sm1 Sm 0.23582(4) 0.26418(4) 0.250000 0.0494(3) Uani 1 2 d S T P . .
Cd1 Cd 0.11338(5) 0.38662(5) 0.250000 0.0443(3) Uani 1 2 d S T P . .
Cd2 Cd 0.000000 0.500000 0.250000 0.0426(4) Uani 1 4 d S T P . .
N1 N 0.0300(7) 0.4129(7) 0.3040(4) 0.045(3) Uani 1 1 d . . . . .
N2 N 0.1033(8) 0.4862(8) 0.3470(4) 0.057(3) Uani 1 1 d . . . . .
N3 N 0.1217(6) 0.5056(6) 0.2739(3) 0.044(3) Uani 1 1 d . . . . .
N4 N 0.1731(8) 0.5549(8) 0.2124(4) 0.053(3) Uani 1 1 d . . . . .
N5 N 0.1475(8) 0.2971(7) 0.1956(4) 0.046(3) Uani 1 1 d . . . . .
N6 N 0.0604(8) 0.2117(8) 0.2107(4) 0.053(3) Uani 1 1 d . . . . .
N7 N 0.1104(7) 0.2609(7) 0.2734(4) 0.049(3) Uani 1 1 d . . . . .
N8 N 0.1305(7) 0.2785(8) 0.3463(5) 0.055(4) Uani 1 1 d . . . . .
N9 N 0.2574(10) 0.1653(9) 0.1515(5) 0.068(5) Uani 1 1 d . . . . .
N10 N 0.2214(8) 0.1506(7) 0.2228(5) 0.057(3) Uani 1 1 d . . . . .
N11 N 0.1760(9) 0.0910(9) 0.2820(6) 0.063(4) Uani 1 1 d . . . . .
N12 N 0.2532(9) 0.1805(8) 0.3038(6) 0.068(4) Uani 1 1 d . . . . .
O1 O -0.0919(13) 0.2758(14) 0.4518(6) 0.140(6) Uani 1 1 d . U . . .
O2 O -0.0037(12) 0.3593(15) 0.4829(5) 0.139(6) Uani 1 1 d . U . . .
O3 O 0.2973(12) 0.6813(12) 0.3812(7) 0.134(6) Uani 1 1 d D U . . .
O4 O 0.3390(9) 0.7167(9) 0.3091(7) 0.115(5) Uani 1 1 d . U . . .
C1 C -0.146(2) 0.2348(18) 0.4344(9) 0.156(9) Uani 1 1 d D U . . .
H1A H -0.127286 0.200157 0.416045 0.187 Uiso 1 1 calc R U . . .
H1B H -0.178291 0.263375 0.419380 0.187 Uiso 1 1 calc R U . . .
C2 C -0.181(2) 0.2010(15) 0.4713(10) 0.174(9) Uani 1 1 d D U . . .
H2A H -0.172819 0.228265 0.495688 0.208 Uiso 1 1 calc R U . . .
H2B H -0.230442 0.198552 0.466753 0.208 Uiso 1 1 calc R U . . .
C3 C -0.1521(13) 0.1287(17) 0.4771(8) 0.187(9) Uani 1 1 d D U . . .
H3A H -0.102087 0.131168 0.477104 0.224 Uiso 1 1 calc DR U . . .
H3B H -0.165922 0.100303 0.454055 0.224 Uiso 1 1 calc R U . . .
C4 C -0.176(2) 0.0941(19) 0.5171(11) 0.199(11) Uani 1 1 d D U . . .
H4A H -0.225206 0.083752 0.515816 0.238 Uiso 1 1 calc R U . . .
H4B H -0.167908 0.124062 0.540352 0.238 Uiso 1 1 calc R U . . .
C5 C -0.134(3) 0.0271(15) 0.5209(9) 0.267(19) Uani 1 1 d D U . . .
H5A H -0.146743 0.003152 0.545429 0.400 Uiso 1 1 calc R U . . .
H5B H -0.142506 -0.001827 0.497571 0.400 Uiso 1 1 calc R U . . .
H5C H -0.085536 0.038251 0.521966 0.400 Uiso 1 1 calc R U . . .
C6 C 0.0404(18) 0.4025(19) 0.5027(6) 0.144(8) Uani 1 1 d D U . . .
H6A H 0.028761 0.449494 0.495107 0.172 Uiso 1 1 calc R U . . .
H6B H 0.086648 0.393543 0.492722 0.172 Uiso 1 1 calc R U . . .
C7 C 0.0415(18) 0.3980(18) 0.5497(6) 0.159(8) Uani 1 1 d D U . . .
H7A H 0.061368 0.440025 0.560774 0.191 Uiso 1 1 calc R U . . .
H7B H -0.005399 0.394330 0.559813 0.191 Uiso 1 1 calc R U . . .
C8 C 0.083(2) 0.3360(19) 0.5648(7) 0.177(9) Uani 1 1 d D U . . .
H8A H 0.129002 0.338156 0.552714 0.212 Uiso 1 1 calc R U . . .
H8B H 0.061399 0.294165 0.555043 0.212 Uiso 1 1 calc R U . . .
C9 C 0.091(2) 0.332(2) 0.6115(7) 0.195(11) Uani 1 1 d D U . . .
H9A H 0.045659 0.323955 0.623477 0.234 Uiso 1 1 calc R U . . .
H9B H 0.107993 0.375293 0.621697 0.234 Uiso 1 1 calc R U . . .
C10 C 0.140(3) 0.273(3) 0.6258(11) 0.222(17) Uani 1 1 d D U . . .
H10A H 0.142267 0.273372 0.655202 0.333 Uiso 1 1 calc R U . . .
H10B H 0.122639 0.229750 0.616487 0.333 Uiso 1 1 calc R U . . .
H10C H 0.185020 0.281126 0.614706 0.333 Uiso 1 1 calc R U . . .
C11 C 0.292(3) 0.648(3) 0.4204(11) 0.148(10) Uani 0.508(17) 1 d D U P A 1
H11A H 0.311398 0.602357 0.418431 0.178 Uiso 0.508(17) 1 calc R U P A 1
H11B H 0.243881 0.644040 0.427642 0.178 Uiso 0.508(17) 1 calc R U P A 1
C12 C 0.330(3) 0.688(3) 0.4543(18) 0.151(10) Uani 0.508(17) 1 d D U P A 1
H12A H 0.323510 0.737109 0.450094 0.181 Uiso 0.508(17) 1 calc R U P A 1
H12B H 0.309606 0.676084 0.480564 0.181 Uiso 0.508(17) 1 calc R U P A 1
C13 C 0.406(2) 0.671(3) 0.455(2) 0.156(10) Uani 0.508(17) 1 d D U P A 1
H13A H 0.429717 0.705113 0.472018 0.188 Uiso 0.508(17) 1 calc R U P A 1
H13B H 0.424530 0.675992 0.427387 0.188 Uiso 0.508(17) 1 calc R U P A 1
C14 C 0.423(3) 0.599(3) 0.471(2) 0.161(11) Uani 0.508(17) 1 d D U P A 1
H14A H 0.404290 0.564926 0.452425 0.193 Uiso 0.508(17) 1 calc R U P A 1
H14B H 0.402476 0.592737 0.497589 0.193 Uiso 0.508(17) 1 calc R U P A 1
C15 C 0.502(3) 0.589(3) 0.4742(19) 0.160(16) Uani 0.508(17) 1 d D U P A 1
H15A H 0.511709 0.543670 0.484174 0.240 Uiso 0.508(17) 1 calc R U P A 1
H15B H 0.522564 0.594975 0.447622 0.240 Uiso 0.508(17) 1 calc R U P A 1
H15C H 0.520753 0.622738 0.492707 0.240 Uiso 0.508(17) 1 calc R U P A 1
C16 C 0.3665(12) 0.7327(13) 0.2713(10) 0.124(7) Uani 1 1 d D U . . .
H16A H 0.330723 0.751804 0.253893 0.149 Uiso 1 1 calc R U . . .
H16B H 0.383576 0.690925 0.258417 0.149 Uiso 1 1 calc R U . . .
C17 C 0.4258(12) 0.7850(13) 0.2754(8) 0.127(7) Uani 1 1 d D U . . .
H17A H 0.409212 0.825860 0.289398 0.153 Uiso 1 1 calc R U . . .
H17B H 0.462480 0.765002 0.291694 0.153 Uiso 1 1 calc R U . . .
C18 C 0.4542(13) 0.8053(13) 0.2334(8) 0.133(7) Uani 1 1 d D U . . .
H18A H 0.417479 0.825865 0.217245 0.159 Uiso 1 1 calc R U . . .
H18B H 0.469811 0.764248 0.219188 0.159 Uiso 1 1 calc R U . . .
C19 C 0.5140(13) 0.8565(13) 0.2367(8) 0.144(9) Uani 1 1 d D U . . .
H19A H 0.500763 0.894002 0.254713 0.173 Uiso 1 1 calc R U . . .
H19B H 0.553438 0.833423 0.248854 0.173 Uiso 1 1 calc R U . . .
C20 C 0.5350(17) 0.8861(16) 0.1952(9) 0.150(12) Uani 1 1 d D U . . .
H20A H 0.572606 0.917816 0.198803 0.225 Uiso 1 1 calc R U . . .
H20B H 0.549174 0.849329 0.177392 0.225 Uiso 1 1 calc R U . . .
H20C H 0.496507 0.909899 0.183250 0.225 Uiso 1 1 calc R U . . .
C11' C 0.349(3) 0.661(2) 0.4095(17) 0.148(10) Uani 0.492(17) 1 d D . P A 2
H11C H 0.381760 0.630807 0.395737 0.178 Uiso 0.492(17) 1 calc R U P A 2
H11D H 0.327860 0.634525 0.431461 0.178 Uiso 0.492(17) 1 calc R U P A 2
C12' C 0.388(4) 0.722(3) 0.4280(15) 0.151(10) Uani 0.492(17) 1 d D . P A 2
H12C H 0.422478 0.705253 0.447123 0.181 Uiso 0.492(17) 1 calc R U P A 2
H12D H 0.355980 0.750871 0.443137 0.181 Uiso 0.492(17) 1 calc R U P A 2
C13' C 0.424(3) 0.766(3) 0.3949(17) 0.156(10) Uani 0.492(17) 1 d D . P A 2
H13C H 0.432013 0.737318 0.371067 0.188 Uiso 0.492(17) 1 calc R U P A 2
H13D H 0.392954 0.802916 0.386821 0.188 Uiso 0.492(17) 1 calc R U P A 2
C14' C 0.492(3) 0.797(4) 0.4091(19) 0.161(11) Uani 0.492(17) 1 d D . P A 2
H14C H 0.486295 0.817683 0.435944 0.193 Uiso 0.492(17) 1 calc R U P A 2
H14D H 0.526473 0.760757 0.411523 0.193 Uiso 0.492(17) 1 calc R U P A 2
C15' C 0.519(3) 0.852(3) 0.3795(17) 0.160(16) Uani 0.492(17) 1 d D . P A 2
H15D H 0.561733 0.870085 0.389384 0.240 Uiso 0.492(17) 1 calc R U P A 2
H15E H 0.525769 0.831541 0.352972 0.240 Uiso 0.492(17) 1 calc R U P A 2
H15F H 0.485611 0.888438 0.377380 0.240 Uiso 0.492(17) 1 calc R U P A 2
C21 C -0.0193(11) 0.3644(11) 0.3145(5) 0.047(4) Uani 1 1 d . . . . .
C22 C -0.0230(10) 0.3563(11) 0.3580(4) 0.058(4) Uani 1 1 d . . . . .
C23 C -0.0631(11) 0.3138(11) 0.3828(5) 0.062(4) Uani 1 1 d . . . . .
H23 H -0.096037 0.284801 0.371287 0.075 Uiso 1 1 calc R U . . .
C24 C -0.0541(13) 0.3152(14) 0.4224(6) 0.081(6) Uani 1 1 d . . . . .
C25 C -0.0046(12) 0.3601(16) 0.4412(5) 0.089(8) Uani 1 1 d . . . . .
C26 C 0.0311(11) 0.4049(13) 0.4175(6) 0.078(6) Uani 1 1 d . . . . .
H26 H 0.061099 0.436557 0.429362 0.093 Uiso 1 1 calc R U . . .
C27 C 0.0229(11) 0.4033(11) 0.3759(6) 0.066(5) Uani 1 1 d . . . . .
C28 C 0.0558(9) 0.4379(11) 0.3411(4) 0.051(3) Uani 1 1 d . . . . .
C29 C 0.1343(10) 0.5185(10) 0.3142(5) 0.045(4) Uani 1 1 d . . . . .
C30 C 0.1860(9) 0.5709(10) 0.3206(6) 0.059(4) Uani 1 1 d . . . . .
C31 C 0.2164(11) 0.6002(12) 0.3551(6) 0.072(5) Uani 1 1 d . . . . .
H31 H 0.202711 0.587523 0.381333 0.087 Uiso 1 1 calc R U . . .
C32 C 0.2675(14) 0.6488(13) 0.3490(9) 0.093(8) Uani 1 1 d . . . . .
C33 C 0.2888(12) 0.6687(13) 0.3090(8) 0.083(7) Uani 1 1 d . . . . .
C34 C 0.2579(10) 0.6397(10) 0.2757(6) 0.065(5) Uani 1 1 d . . . . .
H34 H 0.271068 0.652345 0.249344 0.078 Uiso 1 1 calc R U . . .
C35 C 0.2066(10) 0.5911(10) 0.2817(6) 0.059(4) Uani 1 1 d . . . . .
C36 C 0.1665(7) 0.5505(6) 0.2521(7) 0.049(3) Uani 1 1 d . . . . .
C37 C 0.0972(10) 0.2475(11) 0.1856(6) 0.048(5) Uani 1 1 d . . . . .
C38 C 0.0923(11) 0.2424(11) 0.1415(6) 0.067(5) Uani 1 1 d . . . . .
C39 C 0.1392(12) 0.2885(11) 0.1241(6) 0.067(5) Uani 1 1 d . . . . .
C40 C 0.1498(15) 0.2933(14) 0.0828(7) 0.094(7) Uani 1 1 d . . . . .
H40 H 0.182445 0.323229 0.071884 0.113 Uiso 1 1 calc R U . . .
C41 C 0.1089(16) 0.2511(15) 0.0578(7) 0.101(8) Uani 1 1 d . . . . .
H41 H 0.114585 0.252401 0.029544 0.121 Uiso 1 1 calc R U . . .
C42 C 0.0614(17) 0.2083(19) 0.0744(7) 0.121(12) Uani 1 1 d . . . . .
H42 H 0.035371 0.181360 0.056641 0.145 Uiso 1 1 calc R U . . .
C43 C 0.0486(15) 0.2018(14) 0.1159(8) 0.096(8) Uani 1 1 d . . . . .
H43 H 0.014273 0.173171 0.126282 0.115 Uiso 1 1 calc R U . . .
C44 C 0.0646(6) 0.2171(6) 0.2497(9) 0.052(4) Uani 1 1 d . . . . .
C45 C 0.0248(10) 0.1767(10) 0.2800(6) 0.063(5) Uani 1 1 d . . . . .
C46 C -0.0256(11) 0.1272(11) 0.2750(7) 0.073(5) Uani 1 1 d . . . . .
H46 H -0.041396 0.116052 0.248949 0.088 Uiso 1 1 calc R U . . .
C47 C -0.0523(13) 0.0942(13) 0.3091(9) 0.089(8) Uani 1 1 d . . . . .
H47 H -0.085719 0.060161 0.305858 0.107 Uiso 1 1 calc R U . . .
C48 C -0.0295(15) 0.1117(14) 0.3479(9) 0.099(9) Uani 1 1 d . . . . .
H48 H -0.048591 0.089047 0.370327 0.118 Uiso 1 1 calc R U . . .
C49 C 0.0212(12) 0.1620(11) 0.3551(7) 0.072(6) Uani 1 1 d . . . . .
H49 H 0.036797 0.172733 0.381237 0.086 Uiso 1 1 calc R U . . .
C50 C 0.0465(10) 0.1951(10) 0.3199(6) 0.061(5) Uani 1 1 d . . . . .
C51 C 0.0987(11) 0.2486(9) 0.3142(6) 0.046(4) Uani 1 1 d . . . . .
C52 C 0.1780(10) 0.3274(10) 0.3413(4) 0.048(3) Uani 1 1 d . . . . .
C53 C 0.3054(12) 0.2150(11) 0.1580(7) 0.069(6) Uani 1 1 d . . . . .
C54 C 0.3548(13) 0.2404(13) 0.1281(7) 0.079(6) Uani 1 1 d . . . . .
C55 C 0.3649(15) 0.2213(15) 0.0873(8) 0.098(8) Uani 1 1 d . . . . .
H55 H 0.338571 0.187805 0.074175 0.117 Uiso 1 1 calc R U . . .
C56 C 0.4200(18) 0.258(2) 0.0673(11) 0.132(12) Uani 1 1 d . . . . .
H56 H 0.428791 0.248520 0.039852 0.159 Uiso 1 1 calc R U . . .
C57 C 0.4594(17) 0.3058(19) 0.0859(10) 0.121(11) Uani 1 1 d . . . . .
H57 H 0.492260 0.329932 0.070885 0.145 Uiso 1 1 calc R U . . .
C58 C 0.4516(16) 0.3188(15) 0.1265(9) 0.100(9) Uani 1 1 d . . . . .
H58 H 0.482028 0.347992 0.140113 0.121 Uiso 1 1 calc R U . . .
C59 C 0.3979(12) 0.2880(12) 0.1471(8) 0.076(6) Uani 1 1 d . . . . .
C60 C 0.2223(11) 0.1365(11) 0.1815(8) 0.063(6) Uani 1 1 d . . . . .
C61 C 0.1725(11) 0.0792(12) 0.1728(8) 0.081(7) Uani 1 1 d . . . . .
C62 C 0.1513(19) 0.0514(16) 0.1351(11) 0.120(12) Uani 1 1 d . . . . .
H62 H 0.166727 0.065938 0.109516 0.144 Uiso 1 1 calc R U . . .
C63 C 0.1012(19) -0.0038(18) 0.1421(11) 0.127(13) Uani 1 1 d . . . . .
H63 H 0.082527 -0.025062 0.119057 0.153 Uiso 1 1 calc R U . . .
C64 C 0.0795(17) -0.0267(16) 0.1791(12) 0.119(11) Uani 1 1 d . . . . .
H64 H 0.049989 -0.064474 0.180777 0.143 Uiso 1 1 calc R U . . .
C65 C 0.1007(15) 0.0052(13) 0.2134(11) 0.102(9) Uani 1 1 d . . . . .
H65 H 0.084201 -0.008945 0.238745 0.123 Uiso 1 1 calc R U . . .
C66 C 0.1475(11) 0.0595(11) 0.2108(8) 0.072(6) Uani 1 1 d . . . . .
C67 C 0.1817(9) 0.1024(8) 0.2433(9) 0.064(6) Uani 1 1 d . . . . .
C68 C 0.2097(11) 0.1240(12) 0.3111(8) 0.061(6) Uani 1 1 d . . . . .

loop_
_atom_site_aniso_label
_atom_site_aniso_U_11
_atom_site_aniso_U_22
_atom_site_aniso_U_33
_atom_site_aniso_U_23
_atom_site_aniso_U_13
_atom_site_aniso_U_12
Sm1 0.0433(4) 0.0433(4) 0.0615(6) -0.0009(8) -0.0009(8) -0.0045(4)
Cd1 0.0432(4) 0.0432(4) 0.0463(6) -0.0012(8) -0.0012(8) -0.0051(5)
Cd2 0.0424(6) 0.0424(6) 0.0430(9) 0.000 0.000 -0.0044(7)
N1 0.043(8) 0.050(8) 0.043(7) 0.004(6) -0.003(6) -0.008(6)
N2 0.051(8) 0.051(8) 0.070(9) -0.015(7) -0.005(7) -0.005(7)
N3 0.048(8) 0.046(7) 0.037(6) -0.008(6) 0.002(6) -0.004(5)
N4 0.050(9) 0.051(9) 0.058(9) -0.001(7) 0.008(7) -0.001(6)
N5 0.054(8) 0.051(8) 0.035(6) -0.001(6) -0.008(6) -0.014(7)
N6 0.058(9) 0.060(9) 0.042(8) -0.005(7) -0.006(7) -0.013(7)
N7 0.052(8) 0.042(7) 0.053(7) -0.002(6) -0.004(7) -0.011(6)
N8 0.049(8) 0.054(9) 0.062(9) 0.005(7) -0.002(7) -0.005(7)
N9 0.071(11) 0.072(11) 0.062(10) -0.016(9) -0.001(9) -0.012(9)
N10 0.056(9) 0.041(7) 0.073(9) -0.010(7) -0.003(8) -0.005(6)
N11 0.053(9) 0.057(10) 0.079(11) 0.012(9) -0.003(9) -0.005(8)
N12 0.056(10) 0.048(9) 0.098(12) 0.011(9) 0.000(9) -0.003(8)
O1 0.142(15) 0.181(16) 0.098(10) 0.057(11) 0.017(11) -0.037(12)
O2 0.142(14) 0.193(17) 0.082(9) 0.035(11) 0.001(9) -0.024(12)
O3 0.131(13) 0.125(13) 0.147(13) -0.063(12) -0.020(12) -0.042(11)
O4 0.070(9) 0.076(9) 0.198(15) -0.032(10) 0.006(10) -0.027(7)
C1 0.165(19) 0.19(2) 0.116(15) 0.066(15) 0.043(15) -0.043(17)
C2 0.188(19) 0.19(2) 0.138(14) 0.069(15) 0.044(15) -0.038(17)
C3 0.203(19) 0.20(2) 0.155(15) 0.066(15) 0.040(16) -0.029(18)
C4 0.22(2) 0.21(2) 0.166(19) 0.067(19) 0.03(2) -0.03(2)
C5 0.28(4) 0.28(4) 0.24(3) 0.05(4) 0.05(4) -0.03(4)
C6 0.145(18) 0.21(2) 0.079(12) 0.028(14) -0.014(13) -0.025(16)
C7 0.159(18) 0.22(2) 0.103(13) 0.033(14) -0.008(14) -0.014(16)
C8 0.173(18) 0.24(2) 0.120(14) 0.033(15) 0.005(14) -0.019(17)
C9 0.20(2) 0.25(2) 0.135(17) 0.026(19) -0.006(18) -0.01(2)
C10 0.22(3) 0.28(4) 0.16(3) 0.04(3) -0.01(3) 0.07(3)
C11 0.139(19) 0.154(19) 0.151(18) -0.062(17) -0.021(18) -0.024(18)
C12 0.144(19) 0.159(19) 0.151(18) -0.063(17) -0.023(17) -0.021(17)
C13 0.151(18) 0.162(19) 0.157(18) -0.065(17) -0.010(17) -0.022(17)
C14 0.16(2) 0.16(2) 0.16(2) -0.060(19) -0.015(19) -0.02(2)
C15 0.17(3) 0.19(3) 0.12(3) -0.07(3) 0.05(3) -0.02(3)
C16 0.067(12) 0.069(11) 0.24(2) -0.014(14) 0.014(13) -0.013(10)
C17 0.074(12) 0.069(11) 0.239(19) -0.019(13) 0.014(13) -0.015(10)
C18 0.093(13) 0.070(11) 0.234(18) -0.012(13) 0.005(13) -0.006(10)
C19 0.110(15) 0.071(12) 0.25(2) -0.015(16) 0.007(17) -0.022(12)
C20 0.12(2) 0.10(2) 0.24(3) -0.02(2) 0.00(2) -0.030(18)
C11' 0.139(19) 0.154(19) 0.151(18) -0.062(17) -0.021(18) -0.024(18)
C12' 0.144(19) 0.159(19) 0.151(18) -0.063(17) -0.023(17) -0.021(17)
C13' 0.151(18) 0.162(19) 0.157(18) -0.065(17) -0.010(17) -0.022(17)
C14' 0.16(2) 0.16(2) 0.16(2) -0.060(19) -0.015(19) -0.02(2)
C15' 0.17(3) 0.19(3) 0.12(3) -0.07(3) 0.05(3) -0.02(3)
C21 0.051(12) 0.052(12) 0.038(8) 0.009(9) -0.001(9) -0.006(8)
C22 0.060(11) 0.074(13) 0.039(8) 0.004(9) 0.003(8) 0.008(9)
C23 0.065(12) 0.067(12) 0.055(10) 0.008(9) 0.003(9) -0.002(9)
C24 0.082(15) 0.101(17) 0.060(12) 0.025(12) 0.018(11) 0.011(13)
C25 0.086(15) 0.14(2) 0.037(9) 0.030(12) 0.017(10) 0.009(15)
C26 0.061(13) 0.110(18) 0.062(11) -0.012(12) 0.001(10) 0.002(12)
C27 0.068(12) 0.067(13) 0.061(11) -0.011(10) -0.005(10) 0.001(9)
C28 0.038(11) 0.069(15) 0.044(7) 0.001(9) 0.002(8) 0.005(7)
C29 0.040(11) 0.039(10) 0.056(10) -0.008(9) 0.001(8) 0.004(7)
C30 0.045(10) 0.052(10) 0.079(12) -0.012(9) -0.011(9) 0.001(7)
C31 0.060(12) 0.080(14) 0.078(12) -0.028(12) -0.007(10) -0.015(10)
C32 0.083(16) 0.077(15) 0.12(2) -0.024(15) -0.039(16) -0.013(12)
C33 0.052(12) 0.080(16) 0.118(19) -0.026(15) 0.003(13) -0.013(11)
C34 0.055(10) 0.063(11) 0.076(11) -0.013(10) -0.006(10) -0.010(8)
C35 0.055(10) 0.054(11) 0.069(11) -0.007(9) 0.003(9) 0.000(8)
C36 0.044(7) 0.032(6) 0.070(10) -0.002(11) -0.001(12) 0.001(5)
C37 0.039(10) 0.056(13) 0.048(10) -0.018(9) -0.001(8) 0.001(9)
C38 0.067(12) 0.061(12) 0.073(12) -0.015(10) -0.009(10) -0.005(10)
C39 0.078(14) 0.075(13) 0.047(10) -0.009(9) -0.008(10) -0.012(10)
C40 0.11(2) 0.093(18) 0.077(15) -0.009(13) 0.007(15) -0.014(15)
C41 0.12(2) 0.13(2) 0.051(11) -0.028(13) -0.008(13) -0.027(19)
C42 0.13(2) 0.17(3) 0.058(14) -0.057(17) -0.016(15) -0.05(2)
C43 0.099(19) 0.087(17) 0.101(18) -0.010(15) -0.035(15) -0.023(14)
C44 0.033(6) 0.034(6) 0.088(11) 0.012(13) 0.009(13) -0.004(5)
C45 0.059(11) 0.056(10) 0.073(12) -0.005(10) -0.011(10) -0.002(9)
C46 0.060(12) 0.066(12) 0.093(14) 0.002(12) 0.004(12) -0.014(9)
C47 0.076(15) 0.073(15) 0.12(2) 0.012(15) 0.008(15) -0.038(12)
C48 0.11(2) 0.084(17) 0.10(2) 0.014(15) 0.035(17) -0.031(16)
C49 0.079(14) 0.060(12) 0.076(13) 0.018(10) 0.012(11) -0.007(11)
C50 0.050(10) 0.050(10) 0.083(14) 0.008(10) 0.005(10) 0.006(8)
C51 0.055(11) 0.030(10) 0.053(10) 0.004(8) 0.008(9) 0.005(8)
C52 0.047(12) 0.052(13) 0.046(7) 0.006(9) -0.008(8) 0.000(6)
C53 0.070(14) 0.063(14) 0.075(12) -0.020(10) 0.001(11) 0.008(12)
C54 0.086(15) 0.082(14) 0.070(13) -0.008(12) 0.027(12) -0.003(13)
C55 0.11(2) 0.100(19) 0.087(15) -0.008(14) 0.014(15) 0.001(15)
C56 0.12(3) 0.16(3) 0.12(2) -0.02(2) 0.05(2) -0.01(2)
C57 0.11(2) 0.14(3) 0.11(2) -0.01(2) 0.053(19) -0.02(2)
C58 0.10(2) 0.083(18) 0.12(2) 0.002(16) 0.030(17) -0.007(15)
C59 0.065(13) 0.059(12) 0.105(18) 0.005(12) 0.022(13) -0.005(10)
C60 0.053(12) 0.050(11) 0.086(15) -0.012(10) 0.003(11) -0.006(9)
C61 0.052(11) 0.066(13) 0.12(2) -0.055(14) -0.001(13) -0.005(10)
C62 0.13(3) 0.09(2) 0.14(3) -0.056(19) -0.01(2) -0.008(19)
C63 0.14(3) 0.12(3) 0.12(3) -0.07(2) -0.02(2) -0.05(2)
C64 0.11(2) 0.09(2) 0.16(3) -0.03(2) -0.01(2) -0.034(18)
C65 0.089(17) 0.063(14) 0.16(3) -0.003(16) -0.011(19) -0.024(13)
C66 0.056(11) 0.050(11) 0.112(18) -0.009(11) 0.017(12) -0.011(9)
C67 0.051(9) 0.027(7) 0.11(2) -0.010(11) 0.013(12) -0.001(6)
C68 0.045(10) 0.058(12) 0.081(15) 0.006(11) -0.013(10) 0.001(9)

loop_
_atom_type_symbol
_atom_type_description
_atom_type_scat_dispersion_real
_atom_type_scat_dispersion_imag
_atom_type_scat_source
C C 0.0181 0.0091 'International Tables Vol C Tables 4.2.6.8 and 6.1.1.4'
H H 0.0000 0.0000 'International Tables Vol C Tables 4.2.6.8 and 6.1.1.4'
N N 0.0311 0.0180 'International Tables Vol C Tables 4.2.6.8 and 6.1.1.4'
O O 0.0492 0.0322 'International Tables Vol C Tables 4.2.6.8 and 6.1.1.4'
Sm Sm -5.3236 12.2178 'International Tables Vol C Tables 4.2.6.8 and 6.1.1.4'
Cd Cd 0.1185 4.6533 'International Tables Vol C Tables 4.2.6.8 and 6.1.1.4'

loop_
_geom_angle_atom_site_label_1
_geom_angle_atom_site_label_2
_geom_angle_atom_site_label_3
_geom_angle
_geom_angle_site_symmetry_1
_geom_angle_site_symmetry_3
_geom_angle_publ_flag
N10 Sm1 N10 110.7(7) 8 . ?
N10 Sm1 N12 70.6(6) 8 8 ?
N10 Sm1 N12 71.3(6) . 8 ?
N10 Sm1 N12 71.3(6) 8 . ?
N10 Sm1 N12 70.6(6) . . ?
N12 Sm1 N12 110.0(8) 8 . ?
N10 Sm1 N5 148.1(5) 8 . ?
N10 Sm1 N5 83.8(5) . . ?
N12 Sm1 N5 88.8(5) 8 . ?
N12 Sm1 N5 140.3(5) . . ?
N10 Sm1 N5 83.8(5) 8 8 ?
N10 Sm1 N5 148.1(5) . 8 ?
N12 Sm1 N5 140.3(5) 8 8 ?
N12 Sm1 N5 88.8(5) . 8 ?
N5 Sm1 N5 98.6(6) . 8 ?
N10 Sm1 N7 140.3(5) 8 . ?
N10 Sm1 N7 88.7(5) . . ?
N12 Sm1 N7 148.8(5) 8 . ?
N12 Sm1 N7 84.1(5) . . ?
N5 Sm1 N7 64.8(4) . . ?
N5 Sm1 N7 64.5(4) 8 . ?
N10 Sm1 N7 88.7(5) 8 8 ?
N10 Sm1 N7 140.3(5) . 8 ?
N12 Sm1 N7 84.1(5) 8 8 ?
N12 Sm1 N7 148.8(5) . 8 ?
N5 Sm1 N7 64.5(4) . 8 ?
N5 Sm1 N7 64.8(4) 8 8 ?
N7 Sm1 N7 97.9(6) . 8 ?
N3 Cd1 N3 103.2(6) . 8 ?
N3 Cd1 N1 67.6(4) . 8 ?
N3 Cd1 N1 67.4(4) 8 8 ?
N3 Cd1 N1 67.4(4) . . ?
N3 Cd1 N1 67.6(4) 8 . ?
N1 Cd1 N1 104.1(6) 8 . ?
N3 Cd1 N7 143.9(4) . . ?
N3 Cd1 N7 90.6(4) 8 . ?
N1 Cd1 N7 147.3(4) 8 . ?
N1 Cd1 N7 88.2(4) . . ?
N3 Cd1 N7 90.6(4) . 8 ?
N3 Cd1 N7 143.9(4) 8 8 ?
N1 Cd1 N7 88.2(4) 8 8 ?
N1 Cd1 N7 147.3(4) . 8 ?
N7 Cd1 N7 97.6(6) . 8 ?
N3 Cd1 N5 147.3(4) . . ?
N3 Cd1 N5 88.7(4) 8 . ?
N1 Cd1 N5 90.1(4) 8 . ?
N1 Cd1 N5 144.0(4) . . ?
N7 Cd1 N5 64.4(4) . . ?
N7 Cd1 N5 64.1(4) 8 . ?
N3 Cd1 N5 88.7(4) . 8 ?
N3 Cd1 N5 147.3(4) 8 8 ?
N1 Cd1 N5 144.0(4) 8 8 ?
N1 Cd1 N5 90.1(4) . 8 ?
N7 Cd1 N5 64.1(4) . 8 ?
N7 Cd1 N5 64.4(4) 8 8 ?
N5 Cd1 N5 97.5(6) . 8 ?
N3 Cd2 N3 100.4(6) . 8 ?
N3 Cd2 N3 143.5(5) . 2_565 ?
N3 Cd2 N3 90.9(6) 8 2_565 ?
N3 Cd2 N3 90.9(6) . 7_455 ?
N3 Cd2 N3 143.5(5) 8 7_455 ?
N3 Cd2 N3 100.4(6) 2_565 7_455 ?
N3 Cd2 N1 148.0(4) . 7_455 ?
N3 Cd2 N1 88.3(4) 8 7_455 ?
N3 Cd2 N1 65.9(4) 2_565 7_455 ?
N3 Cd2 N1 65.7(4) 7_455 7_455 ?
N3 Cd2 N1 88.3(4) . 2_565 ?
N3 Cd2 N1 148.0(4) 8 2_565 ?
N3 Cd2 N1 65.7(4) 2_565 2_565 ?
N3 Cd2 N1 65.9(4) 7_455 2_565 ?
N1 Cd2 N1 100.5(6) 7_455 2_565 ?
N3 Cd2 N1 65.9(4) . 8 ?
N3 Cd2 N1 65.7(4) 8 8 ?
N3 Cd2 N1 148.0(4) 2_565 8 ?
N3 Cd2 N1 88.3(4) 7_455 8 ?
N1 Cd2 N1 90.7(6) 7_455 8 ?
N1 Cd2 N1 143.7(6) 2_565 8 ?
N3 Cd2 N1 65.7(4) . . ?
N3 Cd2 N1 65.9(4) 8 . ?
N3 Cd2 N1 88.3(4) 2_565 . ?
N3 Cd2 N1 148.0(4) 7_455 . ?
N1 Cd2 N1 143.7(6) 7_455 . ?
N1 Cd2 N1 90.7(6) 2_565 . ?
N1 Cd2 N1 100.5(6) 8 . ?
N3 Cd2 Cd1 129.8(3) . 2_565 ?
N3 Cd2 Cd1 129.8(3) 8 2_565 ?
N3 Cd2 Cd1 50.2(3) 2_565 2_565 ?
N3 Cd2 Cd1 50.2(3) 7_455 2_565 ?
N1 Cd2 Cd1 50.2(3) 7_455 2_565 ?
N1 Cd2 Cd1 50.2(3) 2_565 2_565 ?
N1 Cd2 Cd1 129.8(3) 8 2_565 ?
N1 Cd2 Cd1 129.8(3) . 2_565 ?
C21 N1 C28 105.5(13) . . ?
C21 N1 Cd1 119.6(12) . . ?
C28 N1 Cd1 117.5(10) . . ?
C21 N1 Cd2 118.1(11) . . ?
C28 N1 Cd2 117.3(11) . . ?
Cd1 N1 Cd2 77.7(3) . . ?
C28 N2 C29 120.5(13) . . ?
C29 N3 C36 105.2(13) . . ?
C29 N3 Cd1 119.6(11) . . ?
C36 N3 Cd1 117.4(9) . . ?
C29 N3 Cd2 118.7(10) . . ?
C36 N3 Cd2 116.7(10) . . ?
Cd1 N3 Cd2 78.2(3) . . ?
C36 N4 C21 124.6(14) . 8 ?
C52 N5 C37 106.3(14) 8 . ?
C52 N5 Sm1 117.2(11) 8 . ?
C37 N5 Sm1 117.1(12) . . ?
C52 N5 Cd1 117.1(11) 8 . ?
C37 N5 Cd1 116.3(12) . . ?
Sm1 N5 Cd1 81.9(3) . . ?
C44 N6 C37 123.4(15) . . ?
C51 N7 C44 108.5(15) . . ?
C51 N7 Sm1 116.9(12) . . ?
C44 N7 Sm1 115.9(10) . . ?
C51 N7 Cd1 117.4(10) . . ?
C44 N7 Cd1 114.3(10) . . ?
Sm1 N7 Cd1 82.2(4) . . ?
C52 N8 C51 121.9(15) . . ?
C60 N9 C53 122.6(18) . . ?
C60 N10 C67 110.4(18) . . ?
C60 N10 Sm1 123.1(13) . . ?
C67 N10 Sm1 120.4(12) . . ?
C67 N11 C68 126(2) . . ?
C68 N12 C53 105.2(19) . 8 ?
C68 N12 Sm1 124.4(14) . . ?
C53 N12 Sm1 124.8(13) 8 . ?
C24 O1 C1 113.9(19) . . ?
C6 O2 C25 118(2) . . ?
C32 O3 C11' 133(3) . . ?
C32 O3 C11 117(3) . . ?
C33 O4 C16 116(2) . . ?
O1 C1 C2 105(3) . . ?
C3 C2 C1 109.2(18) . . ?
C2 C3 C4 113.2(18) . . ?
C3 C4 C5 105.8(18) . . ?
O2 C6 C7 117(3) . . ?
C8 C7 C6 111.9(18) . . ?
C7 C8 C9 114.5(18) . . ?
C8 C9 C10 113.6(19) . . ?
O3 C11 C12 113(4) . . ?
C13 C12 C11 112(2) . . ?
C12 C13 C14 114(2) . . ?
C13 C14 C15 111(2) . . ?
O4 C16 C17 111(2) . . ?
C18 C17 C16 111.2(17) . . ?
C17 C18 C19 112.1(16) . . ?
C20 C19 C18 112.5(17) . . ?
O3 C11' C12' 113(4) . . ?
C11' C12' C13' 112(2) . . ?
C14' C13' C12' 113(2) . . ?
C15' C14' C13' 112(2) . . ?
N4 C21 N1 124.3(14) 8 . ?
N4 C21 C22 124.7(16) 8 . ?
N1 C21 C22 110.9(15) . . ?
C23 C22 C27 119.8(15) . . ?
C23 C22 C21 132.1(18) . . ?
C27 C22 C21 108.1(17) . . ?
C24 C23 C22 119(2) . . ?
C23 C24 O1 126(2) . . ?
C23 C24 C25 122(2) . . ?
O1 C24 C25 112.4(18) . . ?
C26 C25 O2 125(3) . . ?
C26 C25 C24 119.2(16) . . ?
O2 C25 C24 115(2) . . ?
C25 C26 C27 120(2) . . ?
C26 C27 C22 120.3(19) . . ?
C26 C27 C28 135.1(19) . . ?
C22 C27 C28 104.4(15) . . ?
N2 C28 N1 128.3(15) . . ?
N2 C28 C27 120.7(14) . . ?
N1 C28 C27 111.0(17) . . ?
N3 C29 N2 126.1(14) . . ?
N3 C29 C30 113.2(15) . . ?
N2 C29 C30 120.7(15) . . ?
C35 C30 C31 120.2(17) . . ?
C35 C30 C29 105.5(15) . . ?
C31 C30 C29 134.3(19) . . ?
C32 C31 C30 118(2) . . ?
O3 C32 C31 121(3) . . ?
O3 C32 C33 117(2) . . ?
C31 C32 C33 122(2) . . ?
O4 C33 C34 127(2) . . ?
O4 C33 C32 113(2) . . ?
C34 C33 C32 119.5(19) . . ?
C33 C34 C35 119(2) . . ?
C34 C35 C30 122.0(17) . . ?
C34 C35 C36 130.6(17) . . ?
C30 C35 C36 107.4(16) . . ?
N4 C36 N3 126.7(14) . . ?
N4 C36 C35 124.5(15) . . ?
N3 C36 C35 108.8(16) . . ?
N6 C37 N5 127.3(15) . . ?
N6 C37 C38 124.0(17) . . ?
N5 C37 C38 108.8(17) . . ?
C39 C38 C43 120(2) . . ?
C39 C38 C37 108.5(17) . . ?
C43 C38 C37 131(2) . . ?
C40 C39 C38 123(2) . . ?
C40 C39 C52 132(2) . 8 ?
C38 C39 C52 105.1(17) . 8 ?
C39 C40 C41 117(2) . . ?
C42 C41 C40 121(2) . . ?
C41 C42 C43 125(2) . . ?
C42 C43 C38 115(2) . . ?
N6 C44 N7 128.2(15) . . ?
N6 C44 C45 126.1(16) . . ?
N7 C44 C45 106(2) . . ?
C46 C45 C50 120(2) . . ?
C46 C45 C44 131(2) . . ?
C50 C45 C44 109.1(18) . . ?
C45 C46 C47 119(2) . . ?
C46 C47 C48 120.2(19) . . ?
C47 C48 C49 123(2) . . ?
C48 C49 C50 115(2) . . ?
C49 C50 C45 122.2(18) . . ?
C49 C50 C51 132(2) . . ?
C45 C50 C51 105.6(17) . . ?
N8 C51 N7 127.2(16) . . ?
N8 C51 C50 121.6(16) . . ?
N7 C51 C50 111.1(16) . . ?
N8 C52 N5 126.7(16) . 8 ?
N8 C52 C39 122.0(16) . 8 ?
N5 C52 C39 111.3(19) 8 8 ?
N9 C53 N12 125(2) . 8 ?
N9 C53 C54 126(2) . . ?
N12 C53 C54 108.5(19) 8 . ?
C59 C54 C55 121(2) . . ?
C59 C54 C53 108.7(19) . . ?
C55 C54 C53 130(2) . . ?
C54 C55 C56 114(3) . . ?
C57 C56 C55 124(3) . . ?
C56 C57 C58 120(3) . . ?
C57 C58 C59 119(3) . . ?
C58 C59 C54 122(2) . . ?
C58 C59 C68 133(3) . 8 ?
C54 C59 C68 105.6(19) . 8 ?
N9 C60 N10 130.7(19) . . ?
N9 C60 C61 120(2) . . ?
N10 C60 C61 109(2) . . ?
C66 C61 C62 125(2) . . ?
C66 C61 C60 105.1(19) . . ?
C62 C61 C60 130(3) . . ?
C61 C62 C63 110(3) . . ?
C64 C63 C62 126(3) . . ?
C65 C64 C63 120(3) . . ?
C64 C65 C66 120(3) . . ?
C61 C66 C65 119(2) . . ?
C61 C66 C67 109.0(18) . . ?
C65 C66 C67 132(3) . . ?
N11 C67 N10 130(2) . . ?
N11 C67 C66 124.1(19) . . ?
N10 C67 C66 106(2) . . ?
N11 C68 N12 124(2) . . ?
N11 C68 C59 124(2) . 8 ?
N12 C68 C59 112(2) . 8 ?

loop_
_geom_bond_atom_site_label_1
_geom_bond_atom_site_label_2
_geom_bond_distance
_geom_bond_site_symmetry_2
_geom_bond_publ_flag
Sm1 N10 2.391(14) 8 ?
Sm1 N10 2.391(14) . ?
Sm1 N12 2.414(17) 8 ?
Sm1 N12 2.414(17) . ?
Sm1 N5 2.549(13) . ?
Sm1 N5 2.549(13) 8 ?
Sm1 N7 2.550(14) . ?
Sm1 N7 2.550(14) 8 ?
Cd1 N3 2.439(12) . ?
Cd1 N3 2.440(12) 8 ?
Cd1 N1 2.445(13) 8 ?
Cd1 N1 2.445(13) . ?
Cd1 N7 2.555(13) . ?
Cd1 N7 2.555(13) 8 ?
Cd1 N5 2.571(13) . ?
Cd1 N5 2.571(13) 8 ?
Cd2 N3 2.488(12) . ?
Cd2 N3 2.488(12) 8 ?
Cd2 N3 2.488(12) 2_565 ?
Cd2 N3 2.488(12) 7_455 ?
Cd2 N1 2.509(13) 7_455 ?
Cd2 N1 2.509(13) 2_565 ?
Cd2 N1 2.509(13) 8 ?
Cd2 N1 2.509(13) . ?
N1 C21 1.38(2) . ?
N1 C28 1.40(2) . ?
N2 C28 1.33(3) . ?
N2 C29 1.38(2) . ?
N3 C29 1.36(2) . ?
N3 C36 1.420(19) . ?
N4 C36 1.30(2) . ?
N4 C21 1.33(2) 8 ?
N5 C52 1.38(2) 8 ?
N5 C37 1.41(2) . ?
N6 C44 1.28(3) . ?
N6 C37 1.29(2) . ?
N7 C51 1.37(2) . ?
N7 C44 1.45(2) . ?
N8 C52 1.33(3) . ?
N8 C51 1.35(2) . ?
N9 C60 1.32(3) . ?
N9 C53 1.36(3) . ?
N10 C60 1.37(3) . ?
N10 C67 1.38(3) . ?
N11 C67 1.29(3) . ?
N11 C68 1.32(3) . ?
N12 C68 1.40(3) . ?
N12 C53 1.42(3) 8 ?
O1 C24 1.43(3) . ?
O1 C1 1.43(4) . ?
O2 C6 1.36(4) . ?
O2 C25 1.36(2) . ?
O3 C32 1.35(3) . ?
O3 C11' 1.421(14) . ?
O3 C11 1.430(14) . ?
O4 C33 1.35(3) . ?
O4 C16 1.38(3) . ?
C1 C2 1.530(13) . ?
C2 C3 1.520(14) . ?
C3 C4 1.542(14) . ?
C4 C5 1.544(14) . ?
C6 C7 1.539(13) . ?
C7 C8 1.530(14) . ?
C8 C9 1.535(14) . ?
C9 C10 1.545(14) . ?
C11 C12 1.531(14) . ?
C12 C13 1.521(14) . ?
C13 C14 1.529(14) . ?
C14 C15 1.540(14) . ?
C16 C17 1.538(13) . ?
C17 C18 1.529(14) . ?
C18 C19 1.531(13) . ?
C19 C20 1.527(14) . ?
C11' C12' 1.533(14) . ?
C12' C13' 1.537(14) . ?
C13' C14' 1.533(14) . ?
C14' C15' 1.524(14) . ?
C21 C22 1.43(2) . ?
C22 C23 1.39(2) . ?
C22 C27 1.40(3) . ?
C23 C24 1.30(3) . ?
C24 C25 1.43(3) . ?
C25 C26 1.35(3) . ?
C26 C27 1.37(3) . ?
C27 C28 1.47(3) . ?
C29 C30 1.44(2) . ?
C30 C35 1.39(3) . ?
C30 C31 1.39(2) . ?
C31 C32 1.38(3) . ?
C32 C33 1.42(4) . ?
C33 C34 1.36(3) . ?
C34 C35 1.38(3) . ?
C35 C36 1.47(2) . ?
C37 C38 1.45(3) . ?
C38 C39 1.39(3) . ?
C38 C43 1.43(3) . ?
C39 C40 1.37(3) . ?
C39 C52 1.45(3) 8 ?
C40 C41 1.40(3) . ?
C41 C42 1.35(4) . ?
C42 C43 1.38(4) . ?
C44 C45 1.48(3) . ?
C45 C46 1.38(3) . ?
C45 C50 1.41(3) . ?
C46 C47 1.38(3) . ?
C47 C48 1.39(4) . ?
C48 C49 1.40(3) . ?
C49 C50 1.41(3) . ?
C50 C51 1.46(3) . ?
C53 C54 1.45(3) . ?
C54 C59 1.39(3) . ?
C54 C55 1.40(3) . ?
C55 C56 1.44(4) . ?
C56 C57 1.34(4) . ?
C57 C58 1.36(4) . ?
C58 C59 1.38(3) . ?
C59 C68 1.43(3) 8 ?
C60 C61 1.50(3) . ?
C61 C66 1.39(3) . ?
C61 C62 1.41(4) . ?
C62 C63 1.46(5) . ?
C63 C64 1.35(5) . ?
C64 C65 1.34(4) . ?
C65 C66 1.39(3) . ?
C66 C67 1.50(3) . ?
